data_7026943
loop_
_publ_author_name
'Ebrahimpour, Parisa'
'Cushion, Michael'
'Haddow, Mairi F.'
'Hallett, Andrew J.'
'Wass, Duncan F.'

_publ_section_title
;
 Cu(I) complexes based on cis, cis-1,3,5-tris(arylideneamino)cyclohexane
 ligands: synthesis, structure and CO binding.
;
_journal_issue 45
_journal_name_full 'Dalton transactions (Cambridge, England : 2003)'
_journal_page_first 10910
_journal_page_last 10919
_journal_paper_doi 10.1039/c0dt00986e
_journal_volume 39
_journal_year 2010
_chemical_formula_moiety 'C32 H36 Cu N4 O3, F6 P, C H2 Cl2'
_chemical_formula_sum 'C33 H38 Cl2 Cu F6 N4 O3 P'
_chemical_formula_weight 818.09
_chemical_name_common 9.2
_chemical_name_systematic
;
?
;
_space_group_IT_number 2
_symmetry_cell_setting triclinic
_symmetry_space_group_name_Hall '-P 1'
_symmetry_space_group_name_H-M 'P -1'
_atom_sites_solution_hydrogens geom
_atom_sites_solution_primary direct
_atom_sites_solution_secondary difmap
_audit_creation_method SHELXL-97
_cell_angle_alpha 67.007(4)
_cell_angle_beta 72.472(4)
_cell_angle_gamma 70.142(4)
_cell_formula_units_Z 2
_cell_length_a 11.5586(18)
_cell_length_b 12.640(2)
_cell_length_c 14.529(2)
_cell_measurement_reflns_used 9853
_cell_measurement_temperature 100(2)
_cell_measurement_theta_max 65.20
_cell_measurement_theta_min 3.37
_cell_volume 1802.7(5)
_computing_cell_refinement 'Bruker PROTEUM'
_computing_data_collection 'Bruker PROTEUM'
_computing_data_reduction 'Bruker SAINT'
_computing_molecular_graphics 'Bruker ShelXTL'
_computing_publication_material 'Bruker ShelXTL'
_computing_structure_refinement 'SHELXL-97 (Sheldrick, 2008)'
_computing_structure_solution 'SHELXS-97 (Sheldrick, 2008)'
_diffrn_ambient_temperature 100(2)
_diffrn_measured_fraction_theta_full 0.964
_diffrn_measured_fraction_theta_max 0.964
_diffrn_measurement_device_type 'CCD area detector'
_diffrn_measurement_method 'phi and omega scans'
_diffrn_radiation_monochromator graphite
_diffrn_radiation_source 'fine-focus sealed tube'
_diffrn_radiation_type CuK\a
_diffrn_radiation_wavelength 1.54178
_diffrn_reflns_av_R_equivalents 0.0418
_diffrn_reflns_av_sigmaI/netI 0.0399
_diffrn_reflns_limit_h_max 13
_diffrn_reflns_limit_h_min -13
_diffrn_reflns_limit_k_max 13
_diffrn_reflns_limit_k_min -14
_diffrn_reflns_limit_l_max 13
_diffrn_reflns_limit_l_min -17
_diffrn_reflns_number 21258
_diffrn_reflns_theta_full 65.31
_diffrn_reflns_theta_max 65.31
_diffrn_reflns_theta_min 3.37
_exptl_absorpt_coefficient_mu 3.263
_exptl_absorpt_correction_T_max 0.753
_exptl_absorpt_correction_T_min 0.576
_exptl_absorpt_correction_type multi-scan
_exptl_absorpt_process_details 'SADABS V2008/1'
_exptl_crystal_colour yellow
_exptl_crystal_density_diffrn 1.507
_exptl_crystal_density_method 'not measured'
_exptl_crystal_description PLATE
_exptl_crystal_F_000 840
_exptl_crystal_size_max 0.40
_exptl_crystal_size_mid 0.19
_exptl_crystal_size_min 0.10
_refine_diff_density_max 0.918
_refine_diff_density_min -1.198
_refine_diff_density_rms 0.087
_refine_ls_extinction_method none
_refine_ls_goodness_of_fit_ref 1.054
_refine_ls_hydrogen_treatment constr
_refine_ls_matrix_type full
_refine_ls_number_parameters 455
_refine_ls_number_reflns 6187
_refine_ls_number_restraints 0
_refine_ls_restrained_S_all 1.054
_refine_ls_R_factor_all 0.0521
_refine_ls_R_factor_gt 0.0510
_refine_ls_shift/su_max 0.000
_refine_ls_shift/su_mean 0.000
_refine_ls_structure_factor_coef Fsqd
_refine_ls_weighting_details 'calc w=1/[\s^2^(Fo^2^)+(0.0790P)^2^+3.0148P] where P=(Fo^2^+2Fc^2^)/3'
_refine_ls_weighting_scheme calc
_refine_ls_wR_factor_gt 0.1412
_refine_ls_wR_factor_ref 0.1421
_reflns_number_gt 5722
_reflns_number_total 6187
_reflns_threshold_expression >2sigma(I)
_cod_data_source_file c0dt00986e.txt
_cod_data_source_block 9.2_0m
_cod_depositor_comments
;
The following automatic conversions were performed:

'_symmetry_cell_setting' value 'Triclinic' changed to 'triclinic'
according to /home/saulius/struct/CIF-dictionaries/cif_core.dic
dictionary named 'cif_core.dic' version 2.4.2 from 2011-04-26.

Automatic conversion script
Id: cif_fix_values 1891 2012-01-12 08:04:46Z andrius 
;
_cod_original_formula_sum ' C33 H38 Cl2 Cu F6 N4 O3 P '
_cod_database_code 7026943

loop_
_symmetry_equiv_pos_as_xyz
'x, y, z'
'-x, -y, -z'

loop_
_atom_site_label
_atom_site_type_symbol
_atom_site_fract_x
_atom_site_fract_y
_atom_site_fract_z
_atom_site_U_iso_or_equiv
_atom_site_adp_type
_atom_site_occupancy
_atom_site_symmetry_multiplicity
_atom_site_calc_flag
_atom_site_refinement_flags
Cu1 Cu 0.26890(3) 0.34332(3) 0.40329(3) 0.01861(15) Uani 1 1 d .
O1 O -0.06392(19) 0.05435(18) 0.62461(16) 0.0262(4) Uani 1 1 d .
O2 O 0.74966(19) 0.1233(2) 0.24718(16) 0.0313(5) Uani 1 1 d .
O3 O 0.37011(19) 0.76775(18) 0.26834(14) 0.0240(4) Uani 1 1 d .
N1 N 0.2358(2) 0.3911(2) 0.26746(19) 0.0252(5) Uani 1 1 d .
N2 N 0.1672(2) 0.25993(19) 0.54171(17) 0.0177(5) Uani 1 1 d .
N3 N 0.4424(2) 0.2249(2) 0.43277(17) 0.0196(5) Uani 1 1 d .
N4 N 0.2845(2) 0.4743(2) 0.44881(16) 0.0169(5) Uani 1 1 d .
C1 C 0.2132(3) 0.4218(3) 0.1882(2) 0.0297(7) Uani 1 1 d .
C2 C 0.1852(4) 0.4624(4) 0.0872(3) 0.0495(10) Uani 1 1 d .
H2A H 0.1536 0.5473 0.0655 0.074 Uiso 1 1 calc R
H2B H 0.1233 0.4264 0.0889 0.074 Uiso 1 1 calc R
H2C H 0.2603 0.4406 0.0402 0.074 Uiso 1 1 calc R
C3 C 0.2274(2) 0.2413(2) 0.6259(2) 0.0181(5) Uani 1 1 d .
H3 H 0.1767 0.2027 0.6901 0.022 Uiso 1 1 calc R
C4 C 0.3591(3) 0.1589(2) 0.6170(2) 0.0198(6) Uani 1 1 d .
H4A H 0.3556 0.0901 0.6046 0.024 Uiso 1 1 calc R
H4B H 0.3850 0.1310 0.6819 0.024 Uiso 1 1 calc R
C5 C 0.4596(2) 0.2144(2) 0.5330(2) 0.0197(6) Uani 1 1 d .
H5 H 0.5419 0.1604 0.5437 0.024 Uiso 1 1 calc R
C6 C 0.4567(2) 0.3340(2) 0.5380(2) 0.0202(6) Uani 1 1 d .
H6A H 0.5106 0.3720 0.4770 0.024 Uiso 1 1 calc R
H6B H 0.4919 0.3193 0.5959 0.024 Uiso 1 1 calc R
C7 C 0.3269(3) 0.4207(2) 0.5472(2) 0.0184(5) Uani 1 1 d .
H7 H 0.3332 0.4846 0.5661 0.022 Uiso 1 1 calc R
C8 C 0.2294(3) 0.3598(2) 0.63031(19) 0.0186(5) Uani 1 1 d .
H8A H 0.2454 0.3463 0.6963 0.022 Uiso 1 1 calc R
H8B H 0.1469 0.4138 0.6253 0.022 Uiso 1 1 calc R
C9 C 0.0752(3) 0.2122(2) 0.5694(2) 0.0195(5) Uani 1 1 d .
H9 H 0.0575 0.1665 0.6374 0.023 Uiso 1 1 calc R
C10 C -0.0043(3) 0.2238(2) 0.5024(2) 0.0203(6) Uani 1 1 d .
C11 C -0.0169(3) 0.3172(3) 0.4120(2) 0.0245(6) Uani 1 1 d .
H11 H 0.0283 0.3736 0.3916 0.029 Uiso 1 1 calc R
C12 C -0.0958(3) 0.3280(3) 0.3513(2) 0.0301(7) Uani 1 1 d .
H12 H -0.1036 0.3913 0.2911 0.036 Uiso 1 1 calc R
C13 C -0.1628(3) 0.2436(3) 0.3816(3) 0.0308(7) Uani 1 1 d .
H13 H -0.2137 0.2491 0.3402 0.037 Uiso 1 1 calc R
C14 C -0.1547(3) 0.1516(3) 0.4722(2) 0.0272(6) Uani 1 1 d .
H14 H -0.2011 0.0961 0.4922 0.033 Uiso 1 1 calc R
C15 C -0.0771(3) 0.1417(3) 0.5338(2) 0.0216(6) Uani 1 1 d .
C16 C -0.1486(3) -0.0208(3) 0.6663(3) 0.0324(7) Uani 1 1 d .
H16A H -0.2333 0.0273 0.6676 0.049 Uiso 1 1 calc R
H16B H -0.1382 -0.0702 0.7344 0.049 Uiso 1 1 calc R
H16C H -0.1310 -0.0699 0.6248 0.049 Uiso 1 1 calc R
C17 C 0.5329(2) 0.1646(2) 0.3832(2) 0.0193(6) Uani 1 1 d .
H17 H 0.6055 0.1253 0.4100 0.023 Uiso 1 1 calc R
C18 C 0.5314(3) 0.1522(2) 0.2873(2) 0.0188(5) Uani 1 1 d .
C19 C 0.4208(3) 0.1541(2) 0.2658(2) 0.0205(6) Uani 1 1 d .
H19 H 0.3459 0.1661 0.3121 0.025 Uiso 1 1 calc R
C20 C 0.4208(3) 0.1386(3) 0.1772(2) 0.0258(6) Uani 1 1 d .
H20 H 0.3462 0.1420 0.1629 0.031 Uiso 1 1 calc R
C21 C 0.5334(3) 0.1178(3) 0.1094(2) 0.0272(6) Uani 1 1 d .
H21 H 0.5334 0.1075 0.0494 0.033 Uiso 1 1 calc R
C22 C 0.6456(3) 0.1120(3) 0.1296(2) 0.0260(6) Uani 1 1 d .
H22 H 0.7205 0.0969 0.0841 0.031 Uiso 1 1 calc R
C23 C 0.6450(3) 0.1292(3) 0.2188(2) 0.0223(6) Uani 1 1 d .
C24 C 0.8678(3) 0.1017(4) 0.1786(3) 0.0440(9) Uani 1 1 d .
H24A H 0.8817 0.0285 0.1666 0.066 Uiso 1 1 calc R
H24B H 0.9341 0.0965 0.2083 0.066 Uiso 1 1 calc R
H24C H 0.8663 0.1658 0.1152 0.066 Uiso 1 1 calc R
C25 C 0.2731(2) 0.5856(2) 0.4071(2) 0.0179(5) Uani 1 1 d .
H25 H 0.2987 0.6241 0.4376 0.021 Uiso 1 1 calc R
C26 C 0.2225(2) 0.6570(2) 0.3143(2) 0.0177(5) Uani 1 1 d .
C27 C 0.1230(3) 0.6355(2) 0.2952(2) 0.0199(6) Uani 1 1 d .
H27 H 0.0899 0.5724 0.3411 0.024 Uiso 1 1 calc R
C28 C 0.0725(3) 0.7063(3) 0.2094(2) 0.0224(6) Uani 1 1 d .
H28 H 0.0071 0.6902 0.1966 0.027 Uiso 1 1 calc R
C29 C 0.1206(3) 0.8017(3) 0.1424(2) 0.0226(6) Uani 1 1 d .
H29 H 0.0865 0.8500 0.0848 0.027 Uiso 1 1 calc R
C30 C 0.2192(3) 0.8262(3) 0.1601(2) 0.0224(6) Uani 1 1 d .
H30 H 0.2501 0.8909 0.1150 0.027 Uiso 1 1 calc R
C31 C 0.2707(3) 0.7534(2) 0.2452(2) 0.0187(5) Uani 1 1 d .
C32 C 0.4461(3) 0.8388(3) 0.1870(2) 0.0303(7) Uani 1 1 d .
H32A H 0.4772 0.8070 0.1315 0.045 Uiso 1 1 calc R
H32B H 0.5153 0.8381 0.2108 0.045 Uiso 1 1 calc R
H32C H 0.3965 0.9189 0.1641 0.045 Uiso 1 1 calc R
C33 C 0.5087(5) 0.4733(5) 0.1790(5) 0.0828(17) Uani 1 1 d .
H33A H 0.4354 0.4664 0.2333 0.099 Uiso 1 1 calc R
H33B H 0.5357 0.4027 0.1588 0.099 Uiso 1 1 calc R
Cl1 Cl 0.46635(11) 0.59741(10) 0.07501(9) 0.0608(3) Uani 1 1 d .
Cl2 Cl 0.62552(17) 0.47858(19) 0.22519(16) 0.1298(9) Uani 1 1 d .
P2 P 0.81221(7) 0.80849(7) 0.02239(5) 0.0243(2) Uani 1 1 d .
F1 F 0.7718(2) 0.81249(18) 0.13616(13) 0.0414(5) Uani 1 1 d .
F2 F 0.7314(2) 0.71575(19) 0.05139(17) 0.0480(5) Uani 1 1 d .
F3 F 0.85314(18) 0.8046(2) -0.09206(14) 0.0459(5) Uani 1 1 d .
F4 F 0.69145(17) 0.91438(17) -0.00609(14) 0.0350(4) Uani 1 1 d .
F5 F 0.89128(18) 0.9037(2) -0.00742(17) 0.0445(5) Uani 1 1 d .
F6 F 0.9339(2) 0.7037(2) 0.04870(19) 0.0563(6) Uani 1 1 d .

loop_
_atom_site_aniso_label
_atom_site_aniso_U_11
_atom_site_aniso_U_22
_atom_site_aniso_U_33
_atom_site_aniso_U_23
_atom_site_aniso_U_13
_atom_site_aniso_U_12
Cu1 0.0204(2) 0.0217(2) 0.0149(2) -0.00574(17) -0.00538(16) -0.00531(17)
O1 0.0240(10) 0.0280(11) 0.0289(11) -0.0073(9) -0.0038(8) -0.0127(9)
O2 0.0176(10) 0.0538(14) 0.0280(11) -0.0200(10) -0.0015(8) -0.0099(9)
O3 0.0271(10) 0.0297(11) 0.0181(9) 0.0002(8) -0.0089(8) -0.0161(9)
N1 0.0279(13) 0.0247(13) 0.0222(13) -0.0092(10) -0.0076(10) -0.0013(10)
N2 0.0185(11) 0.0182(11) 0.0191(11) -0.0076(9) -0.0058(9) -0.0039(9)
N3 0.0191(11) 0.0232(12) 0.0169(11) -0.0059(9) -0.0037(9) -0.0061(9)
N4 0.0172(11) 0.0193(11) 0.0147(11) -0.0037(9) -0.0043(8) -0.0062(9)
C1 0.0346(16) 0.0270(15) 0.0264(17) -0.0122(13) -0.0129(13) 0.0038(13)
C2 0.064(3) 0.052(2) 0.0287(18) -0.0177(17) -0.0240(17) 0.0084(19)
C3 0.0211(13) 0.0221(14) 0.0136(12) -0.0044(10) -0.0042(10) -0.0092(11)
C4 0.0247(14) 0.0197(13) 0.0160(13) -0.0043(11) -0.0083(11) -0.0049(11)
C5 0.0184(13) 0.0244(14) 0.0157(13) -0.0051(11) -0.0071(10) -0.0029(11)
C6 0.0182(13) 0.0282(15) 0.0170(13) -0.0050(11) -0.0068(10) -0.0088(11)
C7 0.0229(13) 0.0199(13) 0.0152(12) -0.0041(10) -0.0059(10) -0.0090(11)
C8 0.0221(13) 0.0231(14) 0.0126(12) -0.0052(10) -0.0034(10) -0.0089(11)
C9 0.0216(13) 0.0192(13) 0.0191(13) -0.0082(11) -0.0029(11) -0.0054(11)
C10 0.0196(13) 0.0223(14) 0.0232(14) -0.0124(11) -0.0037(11) -0.0046(11)
C11 0.0236(14) 0.0277(15) 0.0264(15) -0.0098(12) -0.0061(12) -0.0091(12)
C12 0.0309(16) 0.0347(17) 0.0281(16) -0.0095(13) -0.0119(13) -0.0078(13)
C13 0.0258(15) 0.0412(18) 0.0348(17) -0.0185(14) -0.0113(13) -0.0076(13)
C14 0.0228(14) 0.0337(16) 0.0343(16) -0.0180(14) -0.0047(12) -0.0107(12)
C15 0.0176(13) 0.0241(14) 0.0256(14) -0.0130(12) -0.0011(11) -0.0051(11)
C16 0.0275(15) 0.0324(17) 0.0394(18) -0.0096(14) -0.0006(13) -0.0175(13)
C17 0.0168(13) 0.0225(14) 0.0192(13) -0.0044(11) -0.0064(10) -0.0058(11)
C18 0.0214(13) 0.0180(13) 0.0172(13) -0.0043(10) -0.0049(10) -0.0057(11)
C19 0.0202(13) 0.0186(13) 0.0223(14) -0.0066(11) -0.0047(11) -0.0040(11)
C20 0.0277(15) 0.0265(15) 0.0291(15) -0.0089(12) -0.0127(12) -0.0079(12)
C21 0.0359(16) 0.0292(15) 0.0207(14) -0.0091(12) -0.0087(12) -0.0096(13)
C22 0.0289(15) 0.0298(15) 0.0191(14) -0.0091(12) -0.0001(11) -0.0094(12)
C23 0.0212(14) 0.0244(14) 0.0216(14) -0.0062(11) -0.0050(11) -0.0068(11)
C24 0.0185(15) 0.078(3) 0.0379(19) -0.0291(19) 0.0018(14) -0.0088(16)
C25 0.0165(12) 0.0225(14) 0.0176(13) -0.0079(11) -0.0016(10) -0.0082(10)
C26 0.0172(12) 0.0196(13) 0.0163(13) -0.0076(11) -0.0026(10) -0.0031(10)
C27 0.0192(13) 0.0204(13) 0.0214(14) -0.0081(11) -0.0034(11) -0.0052(11)
C28 0.0178(13) 0.0315(15) 0.0221(14) -0.0138(12) -0.0059(11) -0.0033(11)
C29 0.0210(13) 0.0283(15) 0.0177(13) -0.0084(11) -0.0077(11) -0.0006(11)
C30 0.0262(14) 0.0221(14) 0.0176(13) -0.0039(11) -0.0060(11) -0.0059(11)
C31 0.0209(13) 0.0201(13) 0.0182(13) -0.0075(11) -0.0056(10) -0.0056(11)
C32 0.0343(16) 0.0370(17) 0.0236(15) -0.0001(13) -0.0088(13) -0.0225(14)
C33 0.066(3) 0.072(3) 0.076(4) 0.004(3) -0.002(3) -0.018(3)
Cl1 0.0703(7) 0.0516(6) 0.0581(6) -0.0225(5) -0.0161(5) -0.0037(5)
Cl2 0.0892(11) 0.1264(15) 0.1321(15) 0.0608(12) -0.0649(11) -0.0591(11)
P2 0.0236(4) 0.0311(4) 0.0180(4) -0.0065(3) -0.0083(3) -0.0043(3)
F1 0.0598(13) 0.0421(11) 0.0188(9) -0.0083(8) -0.0096(8) -0.0084(10)
F2 0.0602(14) 0.0393(11) 0.0501(13) -0.0174(10) -0.0005(10) -0.0248(10)
F3 0.0345(10) 0.0818(16) 0.0245(10) -0.0238(10) -0.0035(8) -0.0126(10)
F4 0.0279(9) 0.0362(10) 0.0367(10) -0.0051(8) -0.0148(8) -0.0034(8)
F5 0.0313(10) 0.0569(13) 0.0510(12) -0.0149(10) -0.0072(9) -0.0214(9)
F6 0.0562(14) 0.0527(13) 0.0630(15) -0.0312(12) -0.0405(12) 0.0227(11)

loop_
_atom_type_symbol
_atom_type_description
_atom_type_scat_dispersion_real
_atom_type_scat_dispersion_imag
_atom_type_scat_source
C C 0.0181 0.0091 'International Tables Vol C Tables 4.2.6.8 and 6.1.1.4'
H H 0.0000 0.0000 'International Tables Vol C Tables 4.2.6.8 and 6.1.1.4'
N N 0.0311 0.0180 'International Tables Vol C Tables 4.2.6.8 and 6.1.1.4'
O O 0.0492 0.0322 'International Tables Vol C Tables 4.2.6.8 and 6.1.1.4'
F F 0.0727 0.0534 'International Tables Vol C Tables 4.2.6.8 and 6.1.1.4'
P P 0.2955 0.4335 'International Tables Vol C Tables 4.2.6.8 and 6.1.1.4'
Cu Cu -1.9646 0.5888 'International Tables Vol C Tables 4.2.6.8 and 6.1.1.4'
Cl Cl 0.3639 0.7018 'International Tables Vol C Tables 4.2.6.8 and 6.1.1.4'

loop_
_geom_angle_atom_site_label_1
_geom_angle_atom_site_label_2
_geom_angle_atom_site_label_3
_geom_angle
N1 Cu1 N2 128.45(10)
N1 Cu1 N4 117.31(10)
N2 Cu1 N4 95.97(9)
N1 Cu1 N3 117.68(10)
N2 Cu1 N3 94.32(9)
N4 Cu1 N3 96.36(9)
C15 O1 C16 117.7(2)
C23 O2 C24 117.6(2)
C31 O3 C32 116.9(2)
C1 N1 Cu1 178.0(3)
C9 N2 C3 114.7(2)
C9 N2 Cu1 135.30(19)
C3 N2 Cu1 109.61(16)
C17 N3 C5 115.8(2)
C17 N3 Cu1 134.27(19)
C5 N3 Cu1 109.96(16)
C25 N4 C7 115.9(2)
C25 N4 Cu1 133.59(19)
C7 N4 Cu1 110.36(16)
N1 C1 C2 179.1(4)
C1 C2 H2A 109.5
C1 C2 H2B 109.5
H2A C2 H2B 109.5
C1 C2 H2C 109.5
H2A C2 H2C 109.5
H2B C2 H2C 109.5
N2 C3 C4 111.4(2)
N2 C3 C8 111.2(2)
C4 C3 C8 111.0(2)
N2 C3 H3 107.7
C4 C3 H3 107.7
C8 C3 H3 107.7
C3 C4 C5 115.3(2)
C3 C4 H4A 108.4
C5 C4 H4A 108.4
C3 C4 H4B 108.4
C5 C4 H4B 108.4
H4A C4 H4B 107.5
N3 C5 C6 112.0(2)
N3 C5 C4 109.2(2)
C6 C5 C4 111.4(2)
N3 C5 H5 108.0
C6 C5 H5 108.0
C4 C5 H5 108.0
C5 C6 C7 115.5(2)
C5 C6 H6A 108.4
C7 C6 H6A 108.4
C5 C6 H6B 108.4
C7 C6 H6B 108.4
H6A C6 H6B 107.5
N4 C7 C6 110.9(2)
N4 C7 C8 109.8(2)
C6 C7 C8 111.6(2)
N4 C7 H7 108.1
C6 C7 H7 108.1
C8 C7 H7 108.1
C3 C8 C7 115.3(2)
C3 C8 H8A 108.4
C7 C8 H8A 108.4
C3 C8 H8B 108.4
C7 C8 H8B 108.4
H8A C8 H8B 107.5
N2 C9 C10 125.3(3)
N2 C9 H9 117.4
C10 C9 H9 117.4
C11 C10 C15 118.5(3)
C11 C10 C9 122.4(3)
C15 C10 C9 118.9(3)
C10 C11 C12 121.3(3)
C10 C11 H11 119.4
C12 C11 H11 119.4
C13 C12 C11 119.3(3)
C13 C12 H12 120.4
C11 C12 H12 120.4
C14 C13 C12 120.8(3)
C14 C13 H13 119.6
C12 C13 H13 119.6
C13 C14 C15 120.0(3)
C13 C14 H14 120.0
C15 C14 H14 120.0
O1 C15 C14 124.0(3)
O1 C15 C10 115.9(2)
C14 C15 C10 120.1(3)
O1 C16 H16A 109.5
O1 C16 H16B 109.5
H16A C16 H16B 109.5
O1 C16 H16C 109.5
H16A C16 H16C 109.5
H16B C16 H16C 109.5
N3 C17 C18 125.1(2)
N3 C17 H17 117.4
C18 C17 H17 117.4
C19 C18 C23 119.0(2)
C19 C18 C17 121.4(2)
C23 C18 C17 119.5(2)
C20 C19 C18 121.0(3)
C20 C19 H19 119.5
C18 C19 H19 119.5
C19 C20 C21 119.4(3)
C19 C20 H20 120.3
C21 C20 H20 120.3
C22 C21 C20 121.1(3)
C22 C21 H21 119.4
C20 C21 H21 119.4
C21 C22 C23 119.3(3)
C21 C22 H22 120.4
C23 C22 H22 120.4
O2 C23 C22 124.2(3)
O2 C23 C18 115.7(2)
C22 C23 C18 120.1(3)
O2 C24 H24A 109.5
O2 C24 H24B 109.5
H24A C24 H24B 109.5
O2 C24 H24C 109.5
H24A C24 H24C 109.5
H24B C24 H24C 109.5
N4 C25 C26 124.3(2)
N4 C25 H25 117.8
C26 C25 H25 117.8
C27 C26 C31 118.9(2)
C27 C26 C25 121.5(2)
C31 C26 C25 119.5(2)
C28 C27 C26 121.2(3)
C28 C27 H27 119.4
C26 C27 H27 119.4
C27 C28 C29 119.1(3)
C27 C28 H28 120.5
C29 C28 H28 120.5
C28 C29 C30 121.1(3)
C28 C29 H29 119.5
C30 C29 H29 119.5
C31 C30 C29 119.4(3)
C31 C30 H30 120.3
C29 C30 H30 120.3
O3 C31 C30 124.1(2)
O3 C31 C26 115.5(2)
C30 C31 C26 120.4(2)
O3 C32 H32A 109.5
O3 C32 H32B 109.5
H32A C32 H32B 109.5
O3 C32 H32C 109.5
H32A C32 H32C 109.5
H32B C32 H32C 109.5
Cl2 C33 Cl1 113.7(3)
Cl2 C33 H33A 108.8
Cl1 C33 H33A 108.8
Cl2 C33 H33B 108.8
Cl1 C33 H33B 108.8
H33A C33 H33B 107.7
F1 P2 F6 91.32(12)
F1 P2 F2 90.68(12)
F6 P2 F2 91.39(14)
F1 P2 F4 89.59(11)
F6 P2 F4 178.97(13)
F2 P2 F4 89.09(12)
F1 P2 F3 179.85(13)
F6 P2 F3 88.61(12)
F2 P2 F3 89.45(12)
F4 P2 F3 90.48(11)
F1 P2 F5 89.38(12)
F6 P2 F5 89.66(13)
F2 P2 F5 178.94(13)
F4 P2 F5 89.86(11)
F3 P2 F5 90.49(12)

loop_
_geom_bond_atom_site_label_1
_geom_bond_atom_site_label_2
_geom_bond_distance
Cu1 N1 1.943(3)
Cu1 N2 2.074(2)
Cu1 N4 2.083(2)
Cu1 N3 2.103(2)
O1 C15 1.360(4)
O1 C16 1.432(3)
O2 C23 1.362(3)
O2 C24 1.439(4)
O3 C31 1.374(3)
O3 C32 1.434(3)
N1 C1 1.143(4)
N2 C9 1.283(4)
N2 C3 1.487(3)
N3 C17 1.276(4)
N3 C5 1.477(3)
N4 C25 1.273(4)
N4 C7 1.477(3)
C1 C2 1.452(4)
C2 H2A 0.9600
C2 H2B 0.9600
C2 H2C 0.9600
C3 C4 1.526(4)
C3 C8 1.533(4)
C3 H3 0.9800
C4 C5 1.537(4)
C4 H4A 0.9700
C4 H4B 0.9700
C5 C6 1.531(4)
C5 H5 0.9800
C6 C7 1.531(4)
C6 H6A 0.9700
C6 H6B 0.9700
C7 C8 1.537(4)
C7 H7 0.9800
C8 H8A 0.9700
C8 H8B 0.9700
C9 C10 1.466(4)
C9 H9 0.9300
C10 C11 1.388(4)
C10 C15 1.409(4)
C11 C12 1.390(4)
C11 H11 0.9300
C12 C13 1.386(5)
C12 H12 0.9300
C13 C14 1.378(5)
C13 H13 0.9300
C14 C15 1.394(4)
C14 H14 0.9300
C16 H16A 0.9600
C16 H16B 0.9600
C16 H16C 0.9600
C17 C18 1.467(4)
C17 H17 0.9300
C18 C19 1.395(4)
C18 C23 1.406(4)
C19 C20 1.376(4)
C19 H19 0.9300
C20 C21 1.389(4)
C20 H20 0.9300
C21 C22 1.388(4)
C21 H21 0.9300
C22 C23 1.392(4)
C22 H22 0.9300
C24 H24A 0.9600
C24 H24B 0.9600
C24 H24C 0.9600
C25 C26 1.462(4)
C25 H25 0.9300
C26 C27 1.391(4)
C26 C31 1.404(4)
C27 C28 1.382(4)
C27 H27 0.9300
C28 C29 1.386(4)
C28 H28 0.9300
C29 C30 1.392(4)
C29 H29 0.9300
C30 C31 1.383(4)
C30 H30 0.9300
C32 H32A 0.9600
C32 H32B 0.9600
C32 H32C 0.9600
C33 Cl2 1.709(7)
C33 Cl1 1.748(5)
C33 H33A 0.9700
C33 H33B 0.9700
P2 F1 1.5929(19)
P2 F6 1.594(2)
P2 F2 1.595(2)
P2 F4 1.5990(19)
P2 F3 1.6020(19)
P2 F5 1.604(2)

loop_
_geom_torsion_atom_site_label_1
_geom_torsion_atom_site_label_2
_geom_torsion_atom_site_label_3
_geom_torsion_atom_site_label_4
_geom_torsion
N2 Cu1 N1 C1 70(8)
N4 Cu1 N1 C1 -54(8)
N3 Cu1 N1 C1 -168(8)
N1 Cu1 N2 C9 8.5(3)
N4 Cu1 N2 C9 140.8(3)
N3 Cu1 N2 C9 -122.4(3)
N1 Cu1 N2 C3 -179.66(16)
N4 Cu1 N2 C3 -47.43(17)
N3 Cu1 N2 C3 49.43(17)
N1 Cu1 N3 C17 -7.9(3)
N2 Cu1 N3 C17 130.2(3)
N4 Cu1 N3 C17 -133.3(3)
N1 Cu1 N3 C5 170.68(16)
N2 Cu1 N3 C5 -51.26(18)
N4 Cu1 N3 C5 45.25(18)
N1 Cu1 N4 C25 2.6(3)
N2 Cu1 N4 C25 -136.7(2)
N3 Cu1 N4 C25 128.2(2)
N1 Cu1 N4 C7 -172.10(16)
N2 Cu1 N4 C7 48.64(17)
N3 Cu1 N4 C7 -46.40(17)
Cu1 N1 C1 C2 70(28)
C9 N2 C3 C4 110.8(3)
Cu1 N2 C3 C4 -62.9(2)
C9 N2 C3 C8 -124.8(2)
Cu1 N2 C3 C8 61.5(2)
N2 C3 C4 C5 74.5(3)
C8 C3 C4 C5 -50.1(3)
C17 N3 C5 C6 119.1(3)
Cu1 N3 C5 C6 -59.7(2)
C17 N3 C5 C4 -117.0(3)
Cu1 N3 C5 C4 64.2(2)
C3 C4 C5 N3 -74.8(3)
C3 C4 C5 C6 49.5(3)
N3 C5 C6 C7 74.5(3)
C4 C5 C6 C7 -48.1(3)
C25 N4 C7 C6 -114.1(3)
Cu1 N4 C7 C6 61.6(2)
C25 N4 C7 C8 122.0(2)
Cu1 N4 C7 C8 -62.3(2)
C5 C6 C7 N4 -75.1(3)
C5 C6 C7 C8 47.8(3)
N2 C3 C8 C7 -75.1(3)
C4 C3 C8 C7 49.6(3)
N4 C7 C8 C3 75.0(3)
C6 C7 C8 C3 -48.5(3)
C3 N2 C9 C10 176.0(2)
Cu1 N2 C9 C10 -12.5(4)
N2 C9 C10 C11 -22.2(4)
N2 C9 C10 C15 162.0(3)
C15 C10 C11 C12 -2.3(4)
C9 C10 C11 C12 -178.1(3)
C10 C11 C12 C13 -0.3(5)
C11 C12 C13 C14 2.0(5)
C12 C13 C14 C15 -1.0(5)
C16 O1 C15 C14 -9.8(4)
C16 O1 C15 C10 171.4(3)
C13 C14 C15 O1 179.6(3)
C13 C14 C15 C10 -1.7(4)
C11 C10 C15 O1 -177.9(2)
C9 C10 C15 O1 -2.0(4)
C11 C10 C15 C14 3.3(4)
C9 C10 C15 C14 179.2(3)
C5 N3 C17 C18 173.7(2)
Cu1 N3 C17 C18 -7.9(4)
N3 C17 C18 C19 -31.5(4)
N3 C17 C18 C23 153.2(3)
C23 C18 C19 C20 -2.6(4)
C17 C18 C19 C20 -177.9(3)
C18 C19 C20 C21 1.6(4)
C19 C20 C21 C22 0.2(4)
C20 C21 C22 C23 -0.9(5)
C24 O2 C23 C22 2.1(4)
C24 O2 C23 C18 -179.1(3)
C21 C22 C23 O2 178.7(3)
C21 C22 C23 C18 -0.1(4)
C19 C18 C23 O2 -177.1(2)
C17 C18 C23 O2 -1.7(4)
C19 C18 C23 C22 1.8(4)
C17 C18 C23 C22 177.2(3)
C7 N4 C25 C26 -174.6(2)
Cu1 N4 C25 C26 10.9(4)
N4 C25 C26 C27 37.5(4)
N4 C25 C26 C31 -145.8(3)
C31 C26 C27 C28 0.8(4)
C25 C26 C27 C28 177.4(3)
C26 C27 C28 C29 -1.3(4)
C27 C28 C29 C30 0.6(4)
C28 C29 C30 C31 0.7(4)
C32 O3 C31 C30 -18.5(4)
C32 O3 C31 C26 161.1(3)
C29 C30 C31 O3 178.3(3)
C29 C30 C31 C26 -1.2(4)
C27 C26 C31 O3 -179.0(2)
C25 C26 C31 O3 4.2(4)
C27 C26 C31 C30 0.5(4)
C25 C26 C31 C30 -176.2(2)
